data_2102352
loop_
_publ_author_name
'Marsh, Richard E.'

_publ_section_title
;
 Space group <i>Cc</i>: an update
;
_journal_issue 2
_journal_name_full 'Acta Crystallographica Section B'
_journal_page_first 252
_journal_page_last 253
_journal_paper_doi 10.1107/S0108768104003878
_journal_volume 60
_journal_year 2004
_chemical_formula_moiety 'C30 H45 Sn2, C24 F20 Ga'
_chemical_formula_sum 'C54 H45 F20 Ga Sn2'
_space_group_crystal_system monoclinic
_space_group_IT_number 15
_symmetry_space_group_name_H-M 'C 1 2/c 1'
_audit_creation_method CRYM
_cell_angle_alpha 90
_cell_angle_beta 115.11
_cell_angle_gamma 90
_cell_formula_units_Z 4
_cell_length_a 22.1470
_cell_length_b 15.0920
_cell_length_c 17.3520
_cell_volume 5251.667
_cod_data_source_file bk0142.cif
_cod_data_source_block HUCLOG
_cod_depositor_comments
;
 Adding the _cell_formula_units_Z data item.

 Antanas Vaitkus,
 2017-08-05

  Added moiety chemical formula from Marsh (2004) paper.
  The summary chemical formula is calculated from moiety formula using
  AdHocParser
  (svn://www.crystallography.net/cod-tools/trunk/Formulae/AdHocParser.yp,
  revision 1441.)

  Andrius Merkys
  2013-11-11
;
_cod_original_sg_symbol_H-M C2/c
_cod_database_code 2102352

loop_
_atom_site_label
_atom_site_type_symbol
_atom_site_fract_x
_atom_site_fract_y
_atom_site_fract_z
Sn1 Sn 0.12580 -0.09005 0.27312
Ga Ga 0.50000 0.08679 0.75000
F1 F 0.42635 0.21225 0.81715
F2 F 0.46410 0.32590 0.94725
F3 F 0.59575 0.34685 1.05290
F4 F 0.68890 0.25345 1.02345
F5 F 0.65170 0.13925 0.89350
F6 F 0.45645 0.04315 0.90480
F7 F 0.37700 -0.08180 0.91855
F8 F 0.31250 -0.19525 0.78775
F9 F 0.32585 -0.17780 0.64015
F10 F 0.40485 -0.05000 0.62455
C1 C 0.53680 0.16905 0.84960
C2 C 0.49365 0.21970 0.86845
C3 C 0.51065 0.27845 0.93430
C4 C 0.57655 0.28890 0.98680
C5 C 0.62320 0.24180 0.97175
C6 C 0.60210 0.18355 0.90480
C7 C 0.43435 0.00385 0.76375
C8 C 0.42405 -0.01015 0.83600
C9 C 0.38445 -0.07440 0.84615
C10 C 0.35135 -0.12950 0.77875
C11 C 0.35875 -0.12140 0.70575
C12 C 0.39930 -0.05580 0.70000
C25 C 0.19780 0.04425 0.32110
C26 C 0.22830 -0.02035 0.38520
C27 C 0.25480 -0.08700 0.35160
C28 C 0.24010 -0.06590 0.26680
C29 C 0.20380 0.01520 0.24705
C35 C 0.01165 -0.16200 0.29495
C37 C -0.01865 -0.07290 0.17775
C38 C 0.00000 -0.01640 0.25000
C40 C 0.17465 0.13390 0.33465
C41 C 0.23920 -0.01270 0.47695
C42 C 0.29690 -0.16270 0.40170
C43 C 0.26180 -0.11460 0.20755
C44 C 0.18075 0.06560 0.16375
C50 C 0.02380 -0.24245 0.35190
C52 C -0.04285 -0.04140 0.08685
C53 C 0.00000 0.08260 0.25000
